data_7708722
loop_
_publ_author_name
'P\'o\/lrolniczak, Aleksandra'
'Sobczak, Szymon'
'Nikolayenko, Varvara'
'Barbour, Len'
'Katrusiak, Andrzej'

_publ_section_title
;
 Solvent-controlled elongation and mechanochemical strain in a
 metal-organic framework
;
_journal_name_full 'Dalton Transactions'
_journal_paper_doi 10.1039/D1DT01937F
_journal_year 2021
_chemical_formula_moiety 'C39 H24 F6 N2 O4 S2 Zn'
_chemical_formula_sum 'C39 H24 F6 N2 O4 S2 Zn'
_chemical_formula_weight 828.09
_chemical_name_common DMOF
_chemical_name_systematic 1,2-bis(2-ethyl-5-phenyl-3-thienyl)perfluorocyclopentene
_space_group_crystal_system orthorhombic
_space_group_IT_number 19
_space_group_name_Hall 'P 2ac 2ab'
_space_group_name_H-M_alt 'P 21 21 21'
_atom_sites_solution_hydrogens geom
_atom_sites_solution_primary direct
_audit_creation_date 2019-05-15
_audit_creation_method
;
Olex2 1.2
(compiled 2018.05.29 svn.r3508 for OlexSys, GUI svn.r5506)
;
_audit_update_record
;
2019-09-30 deposited with the CCDC.	2021-11-02 downloaded from the CCDC.
;
_cell_angle_alpha 90
_cell_angle_beta 90
_cell_angle_gamma 90
_cell_formula_units_Z 4
_cell_length_a 6.881(9)
_cell_length_b 25.14(3)
_cell_length_c 28.2(3)
_cell_measurement_reflns_used 399
_cell_measurement_temperature 293(2)
_cell_measurement_theta_max 22.828
_cell_measurement_theta_min 8.028
_cell_volume 4878(5)
_computing_molecular_graphics 'Olex2 (Dolomanov et al., 2009)'
_computing_publication_material 'Olex2 (Dolomanov et al., 2009)'
_computing_structure_refinement 'ShelXL (Sheldrick, 2015)'
_computing_structure_solution 'ShelXS (Sheldrick, 2008)'
_diffrn_ambient_temperature 293(2)
_diffrn_measured_fraction_theta_full 0.049
_diffrn_measured_fraction_theta_max 0.440
_diffrn_measurement_device_type 'multiwire proportional'
_diffrn_measurement_method 'phi and omega scans'
_diffrn_radiation_type MoK\a
_diffrn_radiation_wavelength 0.71073
_diffrn_reflns_av_R_equivalents 0.8895
_diffrn_reflns_av_unetI/netI 0.3867
_diffrn_reflns_Laue_measured_fraction_full 0.049
_diffrn_reflns_Laue_measured_fraction_max 0.440
_diffrn_reflns_limit_h_max 3
_diffrn_reflns_limit_h_min -3
_diffrn_reflns_limit_k_max 14
_diffrn_reflns_limit_k_min -14
_diffrn_reflns_limit_l_max 7
_diffrn_reflns_limit_l_min -7
_diffrn_reflns_number 4756
_diffrn_reflns_point_group_measured_fraction_full 0.045
_diffrn_reflns_point_group_measured_fraction_max 0.457
_diffrn_reflns_theta_full 25.242
_diffrn_reflns_theta_max 11.414
_diffrn_reflns_theta_min 4.014
_exptl_absorpt_coefficient_mu 0.646
_exptl_crystal_colour pink
_exptl_crystal_density_diffrn 1.129
_exptl_crystal_description plate
_exptl_crystal_F_000 1680
_exptl_crystal_size_max 0.232
_exptl_crystal_size_mid 0.183
_exptl_crystal_size_min 0.11
_refine_diff_density_max 0.178
_refine_diff_density_min -0.181
_refine_diff_density_rms 0.053
_refine_ls_abs_structure_details
;
 Flack x determined using 35 quotients [(I+)-(I-)]/[(I+)+(I-)]
 (Parsons and Flack (2004), Acta Cryst. A60, s61).
;
_refine_ls_abs_structure_Flack 0.0(2)
_refine_ls_extinction_method none
_refine_ls_goodness_of_fit_ref 1.029
_refine_ls_hydrogen_treatment constr
_refine_ls_matrix_type full
_refine_ls_number_parameters 90
_refine_ls_number_reflns 399
_refine_ls_number_restraints 102
_refine_ls_restrained_S_all 0.903
_refine_ls_R_factor_all 0.2365
_refine_ls_R_factor_gt 0.1387
_refine_ls_shift/su_max 0.019
_refine_ls_shift/su_mean 0.014
_refine_ls_structure_factor_coef Fsqd
_refine_ls_weighting_details
;
 w=1/[\s^2^(Fo^2^)+(0.1881P)^2^+98.4140P]
 where P=(Fo^2^+2Fc^2^)/3
;
_refine_ls_weighting_scheme calc
_refine_ls_wR_factor_gt 0.3305
_refine_ls_wR_factor_ref 0.4268
_reflns_Friedel_coverage 0.629
_reflns_Friedel_fraction_full 0.040
_reflns_Friedel_fraction_max 0.487
_reflns_number_gt 184
_reflns_number_total 399
_reflns_threshold_expression 'I > 2\s(I)'
_cod_data_source_file d1dt01937f2.cif
_cod_data_source_block DMOF_0_70_GPa_Daphne
_cod_original_cell_volume 4871(51)
_cod_database_code 7708722
_shelx_space_group_comment
;
The symmetry employed for this shelxl refinement is uniquely defined
by the following loop, which should always be used as a source of
symmetry information in preference to the above space-group names.
They are only intended as comments.
;

loop_
_space_group_symop_operation_xyz
'x, y, z'
'-x+1/2, -y, z+1/2'
'x+1/2, -y+1/2, -z'
'-x, y+1/2, -z+1/2'

loop_
_atom_site_label
_atom_site_type_symbol
_atom_site_fract_x
_atom_site_fract_y
_atom_site_fract_z
_atom_site_U_iso_or_equiv
_atom_site_adp_type
_atom_site_occupancy
_atom_site_site_symmetry_order
_atom_site_calc_flag
_atom_site_refinement_flags_posn
_atom_site_refinement_flags_adp
_atom_site_refinement_flags_occupancy
_atom_site_disorder_assembly
_atom_site_disorder_group
C37 C 1.471(12) 0.840(3) 0.261(7) 0.150 Uiso 1 1 d D . . . .
C10 C -0.22(3) 0.367(7) 0.542(4) 0.150 Uiso 1 1 d D . . . .
H10A H -0.3498 0.3504 0.5438 0.225 Uiso 1 1 calc GR . . . .
H10B H -0.2376 0.4044 0.5484 0.225 Uiso 1 1 calc GR . . . .
H10C H -0.1398 0.3514 0.5654 0.225 Uiso 1 1 calc GR . . . .
C33 C 1.116(16) 0.703(3) 0.281(10) 0.150 Uiso 1 1 d D . . . .
C39 C 1.308(17) 0.706(4) 0.296(9) 0.150 Uiso 1 1 d DG . . . .
H39 H 1.3661 0.6772 0.3108 0.180 Uiso 1 1 calc R . . . .
C38 C 1.412(15) 0.753(4) 0.289(8) 0.150 Uiso 1 1 d G . . . .
H38 H 1.5399 0.7552 0.2993 0.180 Uiso 1 1 calc R . . . .
C36 C 1.324(15) 0.796(4) 0.267(8) 0.150 Uiso 1 1 d DG . . . .
C35 C 1.133(17) 0.792(3) 0.252(9) 0.150 Uiso 1 1 d G . . . .
H35 H 1.0741 0.8214 0.2367 0.180 Uiso 1 1 calc R . . . .
C34 C 1.029(15) 0.746(3) 0.258(10) 0.150 Uiso 1 1 d DG . . . .
H34 H 0.9003 0.7434 0.2482 0.180 Uiso 1 1 calc R . . . .
C20 C 0.29(2) 0.445(8) 0.558(9) 0.150 Uiso 1 1 d D . . . .
H20A H 0.2945 0.4709 0.5328 0.225 Uiso 1 1 calc GR . . . .
H20B H 0.2869 0.4098 0.5437 0.225 Uiso 1 1 calc GR . . . .
H20C H 0.4079 0.4478 0.5765 0.225 Uiso 1 1 calc GR . . . .
C3 C 0.144(11) 0.377(5) 0.381(4) 0.150 Uiso 1 1 d D . . . .
C2 C 0.343(11) 0.373(4) 0.373(4) 0.150 Uiso 1 1 d DG . . . .
H2 H 0.4211 0.3552 0.3952 0.180 Uiso 1 1 calc R . . . .
C1 C 0.425(9) 0.395(4) 0.333(5) 0.150 Uiso 1 1 d DG . . . .
H1 H 0.5587 0.3928 0.3279 0.180 Uiso 1 1 calc R . . . .
N1 N 0.309(8) 0.422(4) 0.300(5) 0.150 Uiso 1 1 d G . . . .
C5 C 0.110(8) 0.426(4) 0.308(4) 0.150 Uiso 1 1 d DG . . . .
H5 H 0.0316 0.4432 0.2861 0.180 Uiso 1 1 calc R . . . .
C4 C 0.027(9) 0.403(4) 0.348(4) 0.150 Uiso 1 1 d DG . . . .
H4 H -0.1059 0.4056 0.3534 0.180 Uiso 1 1 calc R . . . .
C21 C -0.371(18) 0.483(7) 0.642(9) 0.150 Uiso 1 1 d D . . . .
C25 C -0.41(2) 0.537(6) 0.634(10) 0.150 Uiso 1 1 d G . . . .
H25 H -0.3230 0.5566 0.6145 0.180 Uiso 1 1 calc R . . . .
C24 C -0.56(3) 0.562(4) 0.656(12) 0.150 Uiso 1 1 d G . . . .
H24 H -0.5866 0.5979 0.6503 0.180 Uiso 1 1 calc R . . . .
N2 N -0.69(2) 0.533(8) 0.685(11) 0.150 Uiso 1 1 d G . . . .
C23 C -0.65(2) 0.479(7) 0.693(9) 0.150 Uiso 1 1 d G . . . .
H23 H -0.7341 0.4598 0.7124 0.180 Uiso 1 1 calc R . . . .
C22 C -0.49(3) 0.454(4) 0.671(9) 0.150 Uiso 1 1 d G . . . .
H22 H -0.4706 0.4185 0.6766 0.180 Uiso 1 1 calc R . . . .
O4 O 1.689(16) 0.838(4) 0.279(10) 0.150 Uiso 1 1 d D . . . .
C8 C 0.051(14) 0.347(5) 0.509(4) 0.150 Uiso 1 1 d D . . . .
C7 C 0.181(10) 0.356(4) 0.471(4) 0.150 Uiso 1 1 d DG . . . .
H7 H 0.3149 0.3510 0.4718 0.180 Uiso 1 1 calc R . . . .
C6 C 0.071(8) 0.373(5) 0.431(4) 0.150 Uiso 1 1 d DG . . . .
S1 S -0.128(8) 0.3751(19) 0.445(4) 0.150 Uiso 1 1 d DG . . . .
C9 C -0.140(11) 0.359(5) 0.493(4) 0.150 Uiso 1 1 d DG . . . .
Zn1 Zn 0.421(4) 0.4496(10) 0.241(3) 0.150 Uiso 1 1 d D . . . .
C11 C 0.108(13) 0.319(3) 0.554(4) 0.150 Uiso 1 1 d D . . . .
C15 C 0.079(12) 0.344(2) 0.599(5) 0.150 Uiso 1 1 d DG . . . .
C14 C 0.188(13) 0.316(2) 0.634(4) 0.150 Uiso 1 1 d DG . . . .
C13 C 0.284(10) 0.273(2) 0.611(4) 0.150 Uiso 1 1 d DG . . . .
C12 C 0.234(13) 0.275(3) 0.562(4) 0.150 Uiso 1 1 d DG . . . .
C26 C 0.703(15) 0.506(4) 0.290(7) 0.150 Uiso 1 1 d D . . . .
F6 F 0.020(16) 0.299(3) 0.653(8) 0.150 Uiso 1 1 d D . . . .
O3 O 1.428(19) 0.895(5) 0.236(9) 0.150 Uiso 1 1 d D . . . .
F3 F 0.478(12) 0.278(4) 0.616(5) 0.150 Uiso 1 1 d D . . . .
F4 F 0.232(16) 0.227(3) 0.630(4) 0.150 Uiso 1 1 d D . . . .
O1 O 0.564(19) 0.531(4) 0.265(10) 0.150 Uiso 1 1 d D . . . .
C19 C 0.116(13) 0.453(4) 0.589(7) 0.150 Uiso 1 1 d D . . . .
S2 S -0.045(12) 0.488(2) 0.595(5) 0.150 Uiso 1 1 d DG . . . .
C18 C -0.192(16) 0.459(4) 0.619(7) 0.150 Uiso 1 1 d DG . . . .
C17 C -0.12(2) 0.407(3) 0.628(7) 0.150 Uiso 1 1 d DG . . . .
H17 H -0.1907 0.3800 0.6431 0.180 Uiso 1 1 calc R . . . .
C16 C 0.068(19) 0.403(3) 0.609(8) 0.150 Uiso 1 1 d DG . . . .
F5 F 0.261(16) 0.322(4) 0.678(5) 0.150 Uiso 1 1 d D . . . .
C27 C 0.833(17) 0.551(3) 0.275(9) 0.150 Uiso 1 1 d D . . . .
C32 C 1.015(16) 0.556(3) 0.297(9) 0.150 Uiso 1 1 d DG . . . .
H32 H 1.0711 0.5264 0.3112 0.180 Uiso 1 1 calc R . . . .
C31 C 1.112(17) 0.604(3) 0.296(10) 0.150 Uiso 1 1 d DG . . . .
H31 H 1.2330 0.6074 0.3103 0.180 Uiso 1 1 calc R . . . .
C30 C 1.027(19) 0.648(3) 0.274(9) 0.150 Uiso 1 1 d DG . . . .
C29 C 0.845(19) 0.644(3) 0.253(8) 0.150 Uiso 1 1 d DG . . . .
H29 H 0.7889 0.6729 0.2384 0.180 Uiso 1 1 calc R . . . .
C28 C 0.749(18) 0.595(4) 0.254(8) 0.150 Uiso 1 1 d DG . . . .
H28 H 0.6271 0.5920 0.2393 0.180 Uiso 1 1 calc R . . . .
F1 F 0.369(16) 0.249(4) 0.536(5) 0.150 Uiso 1 1 d D . . . .
O2 O 0.752(17) 0.462(5) 0.315(9) 0.150 Uiso 1 1 d D . . . .
F2 F 0.102(17) 0.236(4) 0.552(5) 0.150 Uiso 1 1 d D . . . .

loop_
_atom_type_symbol
_atom_type_description
_atom_type_scat_dispersion_real
_atom_type_scat_dispersion_imag
_atom_type_scat_source
C C 0.0033 0.0016 'International Tables Vol C Tables 4.2.6.8 and 6.1.1.4'
H H 0.0000 0.0000 'International Tables Vol C Tables 4.2.6.8 and 6.1.1.4'
F F 0.0171 0.0103 'International Tables Vol C Tables 4.2.6.8 and 6.1.1.4'
N N 0.0061 0.0033 'International Tables Vol C Tables 4.2.6.8 and 6.1.1.4'
O O 0.0106 0.0060 'International Tables Vol C Tables 4.2.6.8 and 6.1.1.4'
S S 0.1246 0.1234 'International Tables Vol C Tables 4.2.6.8 and 6.1.1.4'
Zn Zn 0.2839 1.4301 'International Tables Vol C Tables 4.2.6.8 and 6.1.1.4'

loop_
_geom_angle_atom_site_label_1
_geom_angle_atom_site_label_2
_geom_angle_atom_site_label_3
_geom_angle
_geom_angle_site_symmetry_1
_geom_angle_site_symmetry_3
_geom_angle_publ_flag
C36 C37 O4 125(5) . . ?
C36 C37 O3 125(5) . . ?
O3 C37 O4 110(9) . . ?
C39 C33 C34 120.00(15) . . ?
C39 C33 C30 119(3) . . ?
C34 C33 C30 119(3) . . ?
C38 C39 C33 120.00(12) . . ?
C39 C38 C36 120.00(16) . . ?
C38 C36 C37 110(4) . . ?
C35 C36 C37 130(5) . . ?
C35 C36 C38 120.00(14) . . ?
C36 C35 C34 120.0 . . ?
C35 C34 C33 120.00(12) . . ?
C2 C3 C4 120.0 . . ?
C2 C3 C6 118(2) . . ?
C4 C3 C6 117(3) . . ?
C1 C2 C3 120.0 . . ?
N1 C1 C2 120.0(4) . . ?
C1 N1 C5 120.0 . . ?
C1 N1 Zn1 120.3(12) . . ?
C5 N1 Zn1 119.6(12) . . ?
N1 C5 C4 120.0 . . ?
C5 C4 C3 120.0(4) . . ?
C25 C21 C22 120.00(14) . . ?
C25 C21 C18 118(10) . . ?
C22 C21 C18 122(10) . . ?
C21 C25 C24 120.0(3) . . ?
N2 C24 C25 120.0(2) . . ?
C24 N2 Zn1 137(10) . 2_465 ?
C23 N2 C24 120.00(15) . . ?
C23 N2 Zn1 101(10) . 2_465 ?
C22 C23 N2 120.0(2) . . ?
C23 C22 C21 120.0(2) . . ?
C7 C8 S1 72.0 . . ?
C7 C8 C11 123(7) . . ?
C9 C8 C7 108.0 . . ?
C9 C8 S1 36.0 . . ?
C9 C8 C11 127(7) . . ?
C11 C8 S1 161(8) . . ?
C6 C7 C8 108.0(5) . . ?
C7 C6 C3 125(2) . . ?
S1 C6 C3 125(2) . . ?
S1 C6 C7 108.0 . . ?
C6 S1 C8 72.0 . . ?
C6 S1 C9 108.0 . . ?
C9 S1 C8 36.0 . . ?
C8 C9 C10 95(9) . . ?
C8 C9 S1 108.0(2) . . ?
S1 C9 C10 149(10) . . ?
N1 Zn1 N2 112(10) . 2_464 ?
N1 Zn1 O1 104(8) . . ?
N2 Zn1 O1 109(10) 2_464 . ?
O3 Zn1 N1 70(7) 4_745 . ?
O3 Zn1 N2 141(10) 4_745 2_464 ?
O3 Zn1 O1 108(7) 4_745 . ?
C15 C11 C8 119(8) . . ?
C12 C11 C8 131(7) . . ?
C12 C11 C15 108.0 . . ?
C11 C15 C16 128(10) . . ?
C14 C15 C11 108.0 . . ?
C14 C15 C16 113(8) . . ?
C15 C14 C13 108.0 . . ?
F6 C14 C15 89(9) . . ?
F6 C14 C13 110(3) . . ?
F6 C14 F5 88(10) . . ?
F5 C14 C15 141(3) . . ?
F5 C14 C13 110(3) . . ?
C14 C13 C12 108.0 . . ?
F3 C13 C14 110(2) . . ?
F3 C13 C12 111(2) . . ?
F4 C13 C14 111(2) . . ?
F4 C13 C12 111(2) . . ?
F4 C13 F3 106(7) . . ?
C11 C12 C13 108.0 . . ?
F1 C12 C11 136(4) . . ?
F1 C12 C13 110(3) . . ?
F1 C12 F2 90(7) . . ?
F2 C12 C11 97(5) . . ?
F2 C12 C13 109(3) . . ?
O1 C26 C27 86(6) . . ?
O1 C26 O2 147(10) . . ?
O2 C26 C27 128(8) . . ?
C37 O3 Zn1 113(9) . 4_755 ?
C26 O1 Zn1 92(7) . . ?
S2 C19 C20 142(10) . . ?
S2 C19 C16 108.00(17) . . ?
C16 C19 C20 107(10) . . ?
C19 S2 C18 108.00(10) . . ?
C19 S2 C16 36.0 . . ?
C18 S2 C16 72.0 . . ?
S2 C18 C21 126(2) . . ?
S2 C18 C17 108.00(13) . . ?
C17 C18 C21 125(2) . . ?
C16 C17 C18 108.00(14) . . ?
C15 C16 S2 154(10) . . ?
C19 C16 C15 141(10) . . ?
C19 C16 S2 36.0 . . ?
C17 C16 C15 101(9) . . ?
C17 C16 C19 108.00(15) . . ?
C17 C16 S2 72.00(13) . . ?
C32 C27 C26 119(2) . . ?
C32 C27 C28 120.00(17) . . ?
C28 C27 C26 118(2) . . ?
C27 C32 C31 120.0 . . ?
C30 C31 C32 120.00(17) . . ?
C31 C30 C33 120(2) . . ?
C29 C30 C33 119.4(18) . . ?
C29 C30 C31 120.00(17) . . ?
C30 C29 C28 120.0 . . ?
C29 C28 C27 120.00(14) . . ?

loop_
_geom_bond_atom_site_label_1
_geom_bond_atom_site_label_2
_geom_bond_distance
_geom_bond_site_symmetry_2
_geom_bond_publ_flag
C37 C36 1.51(2) . ?
C37 O4 1.58(11) . ?
C37 O3 1.58(11) . ?
C10 C9 1.51(2) . ?
C33 C39 1.390(2) . ?
C33 C34 1.3900 . ?
C33 C30 1.51(2) . ?
C39 C38 1.3900(19) . ?
C38 C36 1.3900 . ?
C36 C35 1.390(3) . ?
C35 C34 1.3900 . ?
C20 C19 1.51(2) . ?
C3 C2 1.3900 . ?
C3 C4 1.3900 . ?
C3 C6 1.51(3) . ?
C2 C1 1.3900 . ?
C1 N1 1.3900 . ?
N1 C5 1.3900 . ?
N1 Zn1 1.96(14) . ?
C5 C4 1.3900 . ?
C21 C25 1.390(2) . ?
C21 C22 1.390(6) . ?
C21 C18 1.51(2) . ?
C25 C24 1.390(3) . ?
C24 N2 1.390(6) . ?
N2 C23 1.3900 . ?
N2 Zn1 2.31(19) 2_465 ?
C23 C22 1.390(3) . ?
C8 C7 1.4200 . ?
C8 S1 2.2976 . ?
C8 C9 1.4200 . ?
C8 C11 1.51(3) . ?
C7 C6 1.4200 . ?
C6 S1 1.4200 . ?
S1 C9 1.4200 . ?
Zn1 N2 2.3(7) 2_464 ?
Zn1 O3 1.83(15) 4_745 ?
Zn1 O1 2.36(13) . ?
C11 C15 1.4200 . ?
C11 C12 1.4200 . ?
C15 C14 1.4200 . ?
C15 C16 1.51(3) . ?
C14 C13 1.4200 . ?
C14 F6 1.36(6) . ?
C14 F5 1.36(6) . ?
C13 C12 1.4200 . ?
C13 F3 1.35(6) . ?
C13 F4 1.35(6) . ?
C12 F1 1.35(6) . ?
C12 F2 1.36(6) . ?
C26 O1 1.34(11) . ?
C26 C27 1.51(2) . ?
C26 O2 1.35(12) . ?
O3 Zn1 1.83(15) 4_755 ?
C19 S2 1.4200 . ?
C19 C16 1.420(3) . ?
S2 C18 1.420(4) . ?
S2 C16 2.2976 . ?
C18 C17 1.4200 . ?
C17 C16 1.420(3) . ?
C27 C32 1.390(3) . ?
C27 C28 1.3900 . ?
C32 C31 1.390(2) . ?
C31 C30 1.3900 . ?
C30 C29 1.390(3) . ?
C29 C28 1.3900 . ?

loop_
_smtbx_masks_void_nr
_smtbx_masks_void_average_x
_smtbx_masks_void_average_y
_smtbx_masks_void_average_z
_smtbx_masks_void_volume
_smtbx_masks_void_count_electrons
_smtbx_masks_void_content
1 -0.371 0.250 0.000 799.3 79.2 ?
2 -0.310 -0.250 0.500 799.3 78.7 ?
3 0.250 0.283 0.312 6.4 0.0 ?
4 0.250 0.717 0.812 6.4 0.0 ?
5 0.750 0.217 0.688 6.4 0.0 ?
6 0.750 0.783 0.188 6.4 0.0 ?
